data_1508510
loop_
_publ_author_name
'Marc, Philippe'
'Custelcean, Radu'
'Groenewold, Gary S.'
'Klaehn, John R.'
'Peterman, Dean R.'
'Delmau, L&#x00E6;titia H.'

_publ_section_title
;
 Degradation of CYANEX 301 in Contact with Nitric Acid Media
;
_journal_issue 40
_journal_name_full 'Industrial &amp; Engineering Chemistry Research'
_journal_page_first 13238
_journal_paper_doi 10.1021/ie300757r
_journal_volume 51
_journal_year 2012
_chemical_formula_sum 'C16 H38 N P S2'
_chemical_formula_weight 339.56
_chemical_name_systematic ?
_space_group_IT_number 15
_symmetry_cell_setting monoclinic
_symmetry_space_group_name_Hall '-C 2yc'
_symmetry_space_group_name_H-M 'C 1 2/c 1'
_atom_sites_solution_hydrogens geom
_atom_sites_solution_primary direct
_atom_sites_solution_secondary difmap
_audit_creation_method SHELXL-97
_cell_angle_alpha 90.00
_cell_angle_beta 90.562(2)
_cell_angle_gamma 90.00
_cell_formula_units_Z 4
_cell_length_a 8.3942(8)
_cell_length_b 9.6626(10)
_cell_length_c 26.242(3)
_cell_measurement_temperature 173(2)
_cell_volume 2128.4(4)
_computing_structure_refinement 'SHELXL-97 (Sheldrick, 2008)'
_computing_structure_solution 'SHELXS-97 (Sheldrick, 2008)'
_diffrn_ambient_temperature 173(2)
_diffrn_measured_fraction_theta_full 0.998
_diffrn_measured_fraction_theta_max 0.998
_diffrn_radiation_monochromator graphite
_diffrn_radiation_source 'fine-focus sealed tube'
_diffrn_radiation_type MoK\a
_diffrn_radiation_wavelength 0.71073
_diffrn_reflns_av_R_equivalents 0.0540
_diffrn_reflns_av_sigmaI/netI 0.0594
_diffrn_reflns_limit_h_max 10
_diffrn_reflns_limit_h_min -11
_diffrn_reflns_limit_k_max 12
_diffrn_reflns_limit_k_min -11
_diffrn_reflns_limit_l_max 33
_diffrn_reflns_limit_l_min -35
_diffrn_reflns_number 8353
_diffrn_reflns_theta_full 28.29
_diffrn_reflns_theta_max 28.29
_diffrn_reflns_theta_min 3.11
_exptl_absorpt_coefficient_mu 0.320
_exptl_absorpt_correction_T_max 0.9936
_exptl_absorpt_correction_T_min 0.9447
_exptl_absorpt_correction_type multi-scan
_exptl_absorpt_process_details SADABS
_exptl_crystal_density_diffrn 1.060
_exptl_crystal_density_method 'not measured'
_exptl_crystal_F_000 752
_exptl_crystal_size_max 0.18
_exptl_crystal_size_mid 0.15
_exptl_crystal_size_min 0.02
_refine_diff_density_max 0.376
_refine_diff_density_min -0.230
_refine_diff_density_rms 0.058
_refine_ls_extinction_method none
_refine_ls_goodness_of_fit_ref 1.124
_refine_ls_hydrogen_treatment mixed
_refine_ls_matrix_type full
_refine_ls_number_parameters 106
_refine_ls_number_reflns 2648
_refine_ls_number_restraints 0
_refine_ls_restrained_S_all 1.124
_refine_ls_R_factor_all 0.0862
_refine_ls_R_factor_gt 0.0548
_refine_ls_shift/su_max 0.000
_refine_ls_shift/su_mean 0.000
_refine_ls_structure_factor_coef Fsqd
_refine_ls_weighting_details 'calc w=1/[\s^2^(Fo^2^)+(0.0427P)^2^+2.3173P] where P=(Fo^2^+2Fc^2^)/3'
_refine_ls_weighting_scheme calc
_refine_ls_wR_factor_gt 0.1224
_refine_ls_wR_factor_ref 0.1322
_reflns_number_gt 1836
_reflns_number_total 2648
_reflns_threshold_expression >2sigma(I)
_cod_data_source_file ie300757r_si_004.cif
_cod_data_source_block c:\frames\420\work\420s
_cod_original_sg_symbol_H-M C2/c
_cod_database_code 1508510

loop_
_symmetry_equiv_pos_as_xyz
'x, y, z'
'-x, y, -z+1/2'
'x+1/2, y+1/2, z'
'-x+1/2, y+1/2, -z+1/2'
'-x, -y, -z'
'x, -y, z-1/2'
'-x+1/2, -y+1/2, -z'
'x+1/2, -y+1/2, z-1/2'

loop_
_atom_site_label
_atom_site_type_symbol
_atom_site_fract_x
_atom_site_fract_y
_atom_site_fract_z
_atom_site_U_iso_or_equiv
_atom_site_adp_type
_atom_site_occupancy
_atom_site_symmetry_multiplicity
_atom_site_calc_flag
_atom_site_refinement_flags
S1 S 0.19690(7) 0.21723(7) 0.25613(3) 0.0372(2) Uani 1 1 d .
P1 P 0.0000 0.10010(9) 0.2500 0.0287(2) Uani 1 2 d S
N1 N 0.5000 0.0082(4) 0.2500 0.0480(10) Uani 1 2 d S
C1 C 0.0060(3) -0.0194(3) 0.19631(10) 0.0324(6) Uani 1 1 d .
H1A H 0.0914 -0.0877 0.2031 0.039 Uiso 1 1 calc R
H1B H -0.0961 -0.0707 0.1953 0.039 Uiso 1 1 calc R
C2 C 0.0336(3) 0.0424(3) 0.14318(11) 0.0393(6) Uani 1 1 d .
H2 H -0.0104 0.1386 0.1427 0.047 Uiso 1 1 calc R
C3 C -0.0476(4) -0.0403(3) 0.10047(11) 0.0447(7) Uani 1 1 d .
H3A H -0.0572 -0.1373 0.1122 0.054 Uiso 1 1 calc R
H3B H 0.0245 -0.0404 0.0708 0.054 Uiso 1 1 calc R
C4 C -0.2136(4) 0.0069(3) 0.08153(11) 0.0459(7) Uani 1 1 d .
C5 C -0.2662(5) -0.0914(5) 0.03892(13) 0.0749(12) Uani 1 1 d .
H5A H -0.3727 -0.0650 0.0267 0.112 Uiso 1 1 calc R
H5B H -0.2688 -0.1864 0.0520 0.112 Uiso 1 1 calc R
H5C H -0.1907 -0.0857 0.0107 0.112 Uiso 1 1 calc R
C6 C 0.2143(4) 0.0506(4) 0.13328(13) 0.0549(9) Uani 1 1 d .
H6A H 0.2595 -0.0429 0.1334 0.082 Uiso 1 1 calc R
H6B H 0.2656 0.1059 0.1601 0.082 Uiso 1 1 calc R
H6C H 0.2324 0.0941 0.1001 0.082 Uiso 1 1 calc R
C7 C -0.2046(5) 0.1502(4) 0.06024(15) 0.0790(12) Uani 1 1 d .
H7A H -0.1236 0.1534 0.0336 0.118 Uiso 1 1 calc R
H7B H -0.1759 0.2152 0.0875 0.118 Uiso 1 1 calc R
H7C H -0.3083 0.1760 0.0457 0.118 Uiso 1 1 calc R
C8 C -0.3350(4) -0.0011(5) 0.12404(13) 0.0697(12) Uani 1 1 d .
H8A H -0.3055 0.0641 0.1511 0.105 Uiso 1 1 calc R
H8B H -0.3371 -0.0952 0.1379 0.105 Uiso 1 1 calc R
H8C H -0.4407 0.0228 0.1105 0.105 Uiso 1 1 calc R
H1N H 0.5000 -0.095(7) 0.2500 0.090(18) Uiso 1 2 d S
H2N H 0.586(4) 0.075(4) 0.2458(13) 0.072(11) Uiso 1 1 d .
H3N H 0.530(5) -0.008(5) 0.2976(19) 0.022(12) Uiso 0.50 1 d P

loop_
_atom_site_aniso_label
_atom_site_aniso_U_11
_atom_site_aniso_U_22
_atom_site_aniso_U_33
_atom_site_aniso_U_23
_atom_site_aniso_U_13
_atom_site_aniso_U_12
S1 0.0203(3) 0.0288(3) 0.0623(5) -0.0001(3) -0.0002(3) -0.0023(3)
P1 0.0193(4) 0.0237(5) 0.0431(6) 0.000 0.0005(4) 0.000
N1 0.0267(17) 0.0244(18) 0.093(3) 0.000 0.0043(18) 0.000
C1 0.0270(12) 0.0261(13) 0.0440(16) -0.0007(11) -0.0013(11) 0.0009(10)
C2 0.0368(14) 0.0384(15) 0.0429(16) 0.0024(13) 0.0019(12) 0.0020(12)
C3 0.0465(16) 0.0452(17) 0.0424(17) -0.0003(14) -0.0006(13) 0.0036(14)
C4 0.0443(17) 0.056(2) 0.0376(17) 0.0021(14) -0.0046(13) 0.0011(14)
C5 0.080(3) 0.096(3) 0.049(2) -0.011(2) -0.0154(18) -0.003(2)
C6 0.0393(16) 0.073(2) 0.0527(19) 0.0061(17) 0.0130(14) -0.0059(16)
C7 0.084(3) 0.082(3) 0.071(3) 0.021(2) -0.021(2) 0.014(2)
C8 0.0351(17) 0.118(4) 0.056(2) -0.011(2) -0.0010(15) -0.004(2)

loop_
_atom_type_symbol
_atom_type_description
_atom_type_scat_dispersion_real
_atom_type_scat_dispersion_imag
_atom_type_scat_source
C C 0.0033 0.0016 'International Tables Vol C Tables 4.2.6.8 and 6.1.1.4'
H H 0.0000 0.0000 'International Tables Vol C Tables 4.2.6.8 and 6.1.1.4'
N N 0.0061 0.0033 'International Tables Vol C Tables 4.2.6.8 and 6.1.1.4'
P P 0.1023 0.0942 'International Tables Vol C Tables 4.2.6.8 and 6.1.1.4'
S S 0.1246 0.1234 'International Tables Vol C Tables 4.2.6.8 and 6.1.1.4'

loop_
_geom_angle_atom_site_label_1
_geom_angle_atom_site_label_2
_geom_angle_atom_site_label_3
_geom_angle
_geom_angle_site_symmetry_1
_geom_angle_site_symmetry_3
C1 P1 C1 101.38(17) . 2
C1 P1 S1 112.96(8) . .
C1 P1 S1 108.90(8) 2 .
C1 P1 S1 108.90(8) . 2
C1 P1 S1 112.96(8) 2 2
S1 P1 S1 111.40(6) . 2
C2 C1 P1 117.44(19) . .
C3 C2 C1 113.0(2) . .
C3 C2 C6 109.6(2) . .
C1 C2 C6 109.3(2) . .
C2 C3 C4 118.4(3) . .
C7 C4 C8 110.9(3) . .
C7 C4 C5 108.5(3) . .
C8 C4 C5 108.3(3) . .
C7 C4 C3 110.2(3) . .
C8 C4 C3 111.0(3) . .
C5 C4 C3 107.8(3) . .

loop_
_geom_bond_atom_site_label_1
_geom_bond_atom_site_label_2
_geom_bond_distance
_geom_bond_site_symmetry_2
S1 P1 2.0083(8) .
P1 C1 1.823(3) .
P1 C1 1.823(3) 2
P1 S1 2.0083(8) 2
C1 C2 1.537(4) .
C2 C3 1.531(4) .
C2 C6 1.543(4) .
C3 C4 1.543(4) .
C4 C7 1.496(5) .
C4 C8 1.521(4) .
C4 C5 1.528(5) .
